data_7207976
loop_
_publ_author_name
'Wang, Xiu-Li'
'Hou, Li-Li'
'Zhang, Ju-Wen'
'Zhang, Jin-Xia'
'Liu, Guo-Cheng'
'Yang, Song'

_publ_section_title
;
 Assembly and properties of coordination polymers modulated by substituted
 1,3-benzenedicarboxylates
;
_journal_issue 11
_journal_name_full CrystEngComm
_journal_page_first 3936
_journal_paper_doi 10.1039/c2ce06734j
_journal_volume 14
_journal_year 2012
_chemical_formula_moiety 'C70 H72 Cd3 N12 O20 S2'
_chemical_formula_sum 'C70 H72 Cd3 N12 O20 S2'
_chemical_formula_weight 1802.76
_chemical_name_systematic ?
_space_group_IT_number 33
_symmetry_cell_setting orthorhombic
_symmetry_space_group_name_Hall 'P 2c -2n'
_symmetry_space_group_name_H-M 'P n a 21'
_atom_sites_solution_hydrogens geom
_atom_sites_solution_primary direct
_atom_sites_solution_secondary difmap
_audit_creation_method SHELXL-97
_cell_angle_alpha 90.00
_cell_angle_beta 90.00
_cell_angle_gamma 90.00
_cell_formula_units_Z 4
_cell_length_a 18.181(5)
_cell_length_b 22.175(5)
_cell_length_c 18.450(5)
_cell_measurement_reflns_used 5223
_cell_measurement_temperature 296(2)
_cell_measurement_theta_max 22.9189
_cell_measurement_theta_min 2.4182
_cell_volume 7438(3)
_computing_cell_refinement 'Bruker SAINT'
_computing_data_collection 'Bruker APEX2'
_computing_data_reduction 'Bruker SAINT'
_computing_molecular_graphics 'Bruker SHELXTL'
_computing_publication_material 'Bruker SHELXTL'
_computing_structure_refinement 'SHELXL-97 (Sheldrick, 2008)'
_computing_structure_solution 'SHELXS-97 (Sheldrick, 2008)'
_diffrn_ambient_temperature 296(2)
_diffrn_measured_fraction_theta_full 0.999
_diffrn_measured_fraction_theta_max 0.999
_diffrn_measurement_device_type 'Bruker APEX-II CCD'
_diffrn_measurement_method '\f and \w scans'
_diffrn_radiation_monochromator graphite
_diffrn_radiation_source 'fine-focus sealed tube'
_diffrn_radiation_type MoK\a
_diffrn_radiation_wavelength 0.71069
_diffrn_reflns_av_R_equivalents 0.0409
_diffrn_reflns_av_sigmaI/netI 0.0411
_diffrn_reflns_limit_h_max 20
_diffrn_reflns_limit_h_min -21
_diffrn_reflns_limit_k_max 26
_diffrn_reflns_limit_k_min -26
_diffrn_reflns_limit_l_max 19
_diffrn_reflns_limit_l_min -21
_diffrn_reflns_number 45788
_diffrn_reflns_theta_full 25.00
_diffrn_reflns_theta_max 25.00
_diffrn_reflns_theta_min 2.42
_exptl_absorpt_coefficient_mu 0.986
_exptl_absorpt_correction_T_max 0.782
_exptl_absorpt_correction_T_min 0.751
_exptl_absorpt_correction_type empirical
_exptl_absorpt_process_details ' SADABS, Sheldrick, 1996'
_exptl_crystal_colour colourless
_exptl_crystal_density_diffrn 1.599
_exptl_crystal_density_method 'not measured'
_exptl_crystal_description block
_exptl_crystal_F_000 3599
_exptl_crystal_size_max 0.30
_exptl_crystal_size_mid 0.28
_exptl_crystal_size_min 0.25
_refine_diff_density_max 2.002
_refine_diff_density_min -0.464
_refine_diff_density_rms 0.093
_refine_ls_abs_structure_details 'Flack H D (1983), Acta Cryst. A39, 876-881'
_refine_ls_abs_structure_Flack -0.02(2)
_refine_ls_extinction_method none
_refine_ls_goodness_of_fit_ref 1.021
_refine_ls_hydrogen_treatment constr
_refine_ls_matrix_type full
_refine_ls_number_parameters 964
_refine_ls_number_reflns 12229
_refine_ls_number_restraints 1
_refine_ls_restrained_S_all 1.021
_refine_ls_R_factor_all 0.0538
_refine_ls_R_factor_gt 0.0426
_refine_ls_shift/su_max 0.024
_refine_ls_shift/su_mean 0.004
_refine_ls_structure_factor_coef Fsqd
_refine_ls_weighting_details 'calc w=1/[\s^2^(Fo^2^)+(0.0833P)^2^+3.2633P] where P=(Fo^2^+2Fc^2^)/3'
_refine_ls_weighting_scheme calc
_refine_ls_wR_factor_gt 0.1208
_refine_ls_wR_factor_ref 0.1288
_reflns_number_gt 10447
_reflns_number_total 12229
_reflns_threshold_expression >2sigma(I)
_cod_data_source_file c2ce06734j.txt
_cod_data_source_block hll-3
_cod_original_sg_symbol_Hall 'P 2c -2n '
_cod_original_sg_symbol_H-M 'P n a 21 '
_cod_database_code 7207976

loop_
_symmetry_equiv_pos_as_xyz
'x, y, z'
'-x, -y, z+1/2'
'-x+1/2, y+1/2, z+1/2'
'x+1/2, -y+1/2, z'

loop_
_atom_site_label
_atom_site_type_symbol
_atom_site_fract_x
_atom_site_fract_y
_atom_site_fract_z
_atom_site_U_iso_or_equiv
_atom_site_adp_type
_atom_site_occupancy
_atom_site_symmetry_multiplicity
_atom_site_calc_flag
_atom_site_refinement_flags
Cd1 Cd 0.62327(2) 0.500703(19) 0.92682(3) 0.03619(13) Uani 1 1 d .
S1 S 0.82357(9) 0.51014(7) 0.94519(11) 0.0421(4) Uani 1 1 d .
O1 O 0.6250(3) 0.6156(2) 0.9343(4) 0.0639(16) Uani 1 1 d .
N1 N 0.5983(4) 0.5045(3) 1.0438(4) 0.0505(17) Uani 1 1 d .
C1 C 0.8527(3) 0.4342(2) 0.9403(4) 0.0316(13) Uani 1 1 d .
O1W O 0.7658(7) 0.6672(4) 0.9580(5) 0.174(5) Uani 1 1 d .
Cd2 Cd 0.55359(2) 0.824169(18) 0.93487(2) 0.03233(13) Uani 1 1 d .
S2 S 0.42365(9) 0.49311(7) 0.93315(13) 0.0438(4) Uani 1 1 d .
O2 O 0.6184(3) 0.3965(2) 0.9142(4) 0.0605(15) Uani 1 1 d .
N2 N 0.6434(4) 0.5163(3) 0.8093(3) 0.0457(15) Uani 1 1 d .
C2 C 0.9278(3) 0.4210(3) 0.9358(4) 0.0355(14) Uani 1 1 d .
H2A H 0.9617 0.4523 0.9324 0.043 Uiso 1 1 calc R
O2W O 0.6114(8) 1.0015(3) 0.9845(6) 0.188(8) Uani 1 1 d .
Cd3 Cd 0.67989(2) 0.178108(18) 0.94967(3) 0.03278(13) Uani 1 1 d .
O3 O 0.7459(3) 0.5066(2) 0.9623(4) 0.0584(16) Uani 1 1 d .
N3 N 0.5497(3) 0.5425(3) 1.1451(3) 0.0506(16) Uani 1 1 d .
C3 C 0.9525(3) 0.3609(2) 0.9363(4) 0.0307(13) Uani 1 1 d .
O4 O 0.8392(5) 0.5372(3) 0.8769(4) 0.094(3) Uani 1 1 d .
N4 N 0.6330(4) 0.5635(3) 0.7037(3) 0.0461(15) Uani 1 1 d .
C4 C 0.8989(3) 0.3155(3) 0.9412(4) 0.0333(14) Uani 1 1 d .
H4A H 0.9137 0.2753 0.9418 0.040 Uiso 1 1 calc R
O5 O 0.8652(3) 0.5359(3) 1.0039(4) 0.0721(19) Uani 1 1 d .
N5 N 0.5381(3) 0.8431(3) 1.0562(3) 0.0430(14) Uani 1 1 d .
C5 C 0.8252(3) 0.3289(3) 0.9449(4) 0.0332(14) Uani 1 1 d .
O6 O 0.7922(2) 0.22531(19) 0.9532(3) 0.0512(13) Uani 1 1 d .
N6 N 0.5460(4) 0.8194(3) 0.8100(4) 0.0445(16) Uani 1 1 d .
C6 C 0.8032(3) 0.3884(3) 0.9447(4) 0.0361(15) Uani 1 1 d .
H6A H 0.7533 0.3974 0.9476 0.043 Uiso 1 1 calc R
O7 O 0.7019(2) 0.29155(19) 0.9499(3) 0.0483(13) Uani 1 1 d .
N7 N 0.5003(3) 0.8854(2) 1.1591(3) 0.0399(14) Uani 1 1 d .
C7 C 1.0317(3) 0.3463(2) 0.9373(4) 0.0350(14) Uani 1 1 d .
O8 O 1.0509(2) 0.2937(2) 0.9465(3) 0.0490(13) Uani 1 1 d .
N8 N 0.5160(4) 0.7877(3) 0.6994(4) 0.0604(19) Uani 1 1 d .
C8 C 0.7699(3) 0.2788(3) 0.9500(4) 0.0360(14) Uani 1 1 d .
O9 O 1.0770(2) 0.38826(18) 0.9311(3) 0.0471(12) Uani 1 1 d .
N9 N 0.3212(3) 0.8104(3) 1.3248(4) 0.0467(16) Uani 1 1 d .
C9 C 0.6108(4) 0.4634(3) 1.1005(4) 0.0419(16) Uani 1 1 d .
O10 O 0.4337(2) 0.77829(19) 0.9390(4) 0.0568(15) Uani 1 1 d .
N10 N 0.6677(4) 1.1578(3) 1.0732(4) 0.0475(16) Uani 1 1 d .
C10 C 0.6470(5) 0.4104(4) 1.1042(5) 0.062(2) Uani 1 1 d .
H10A H 0.6679 0.3934 1.0629 0.074 Uiso 1 1 calc R
O11 O 0.4949(3) 0.9186(2) 0.9116(3) 0.0512(14) Uani 1 1 d .
N11 N 0.3576(4) 0.7663(3) 1.2229(4) 0.0541(17) Uani 1 1 d .
C11 C 0.6524(6) 0.3815(5) 1.1711(6) 0.079(3) Uani 1 1 d .
H11A H 0.6762 0.3444 1.1736 0.095 Uiso 1 1 calc R
O12 O 0.1588(2) 0.6051(2) 0.9431(3) 0.0545(14) Uani 1 1 d .
N12 N 0.6366(3) 1.1047(3) 1.1700(3) 0.0428(14) Uani 1 1 d .
C12 C 0.6243(5) 0.4055(4) 1.2327(5) 0.069(3) Uani 1 1 d .
H12A H 0.6308 0.3854 1.2765 0.083 Uiso 1 1 calc R
O13 O 0.1803(2) 0.7008(2) 0.9391(4) 0.0597(16) Uani 1 1 d .
C13 C 0.5861(5) 0.4593(4) 1.2312(4) 0.065(2) Uani 1 1 d .
H13A H 0.5653 0.4754 1.2730 0.078 Uiso 1 1 calc R
O14 O 0.4278(4) 0.4750(3) 1.0090(4) 0.077(2) Uani 1 1 d .
C14 C 0.5801(4) 0.4884(3) 1.1647(4) 0.0458(18) Uani 1 1 d .
O15 O 0.3733(3) 0.4570(2) 0.8888(4) 0.0732(19) Uani 1 1 d .
C15 C 0.5642(5) 0.5514(4) 1.0743(4) 0.058(2) Uani 1 1 d .
H15A H 0.5518 0.5864 1.0493 0.070 Uiso 1 1 calc R
O16 O 0.4954(3) 0.4995(2) 0.8995(3) 0.0468(13) Uani 1 1 d .
C16 C 0.5133(5) 0.5847(4) 1.1943(5) 0.073(3) Uani 1 1 d .
H16A H 0.5502 0.6052 1.2231 0.088 Uiso 1 1 calc R
H16B H 0.4818 0.5623 1.2272 0.088 Uiso 1 1 calc R
O17 O 0.5284(2) 0.71678(19) 0.9423(4) 0.0520(13) Uani 1 1 d .
C17 C 0.4670(5) 0.6317(4) 1.1542(5) 0.064(2) Uani 1 1 d .
H17A H 0.4285 0.6117 1.1268 0.077 Uiso 1 1 calc R
H17B H 0.4977 0.6539 1.1205 0.077 Uiso 1 1 calc R
C18 C 0.4327(5) 0.6750(4) 1.2088(5) 0.062(2) Uani 1 1 d .
H18A H 0.4008 0.6528 1.2414 0.074 Uiso 1 1 calc R
H18B H 0.4713 0.6935 1.2376 0.074 Uiso 1 1 calc R
O19 O 0.7463(3) 0.0850(2) 0.9531(4) 0.0698(18) Uani 1 1 d .
C19 C 0.3905(6) 0.7217(4) 1.1728(5) 0.073(3) Uani 1 1 d .
H19A H 0.3515 0.7028 1.1450 0.087 Uiso 1 1 calc R
H19B H 0.4224 0.7426 1.1390 0.087 Uiso 1 1 calc R
C20 C 0.3208(4) 0.8162(3) 1.2013(5) 0.0420(18) Uani 1 1 d .
C21 C 0.2961(4) 0.8448(3) 1.2658(4) 0.0421(17) Uani 1 1 d .
C22 C 0.2566(4) 0.8977(4) 1.2622(5) 0.059(2) Uani 1 1 d .
H22A H 0.2405 0.9170 1.3041 0.071 Uiso 1 1 calc R
C23 C 0.2419(5) 0.9210(4) 1.1949(6) 0.065(3) Uani 1 1 d .
H23A H 0.2147 0.9564 1.1912 0.079 Uiso 1 1 calc R
C24 C 0.2668(5) 0.8928(4) 1.1321(5) 0.068(3) Uani 1 1 d .
H24A H 0.2556 0.9098 1.0873 0.082 Uiso 1 1 calc R
C25 C 0.3064(5) 0.8419(4) 1.1342(5) 0.060(2) Uani 1 1 d .
H25A H 0.3238 0.8242 1.0918 0.072 Uiso 1 1 calc R
C26 C 0.3569(4) 0.7642(3) 1.2959(4) 0.0512(19) Uani 1 1 d .
H26A H 0.3790 0.7337 1.3230 0.061 Uiso 1 1 calc R
C27 C 0.5462(4) 0.8389(4) 1.1775(4) 0.0435(19) Uani 1 1 d .
C28 C 0.5681(6) 0.8171(4) 1.2460(5) 0.064(3) Uani 1 1 d .
H28A H 0.5526 0.8355 1.2886 0.077 Uiso 1 1 calc R
C29 C 0.6137(6) 0.7671(4) 1.2470(6) 0.077(3) Uani 1 1 d .
H29A H 0.6292 0.7510 1.2910 0.093 Uiso 1 1 calc R
C30 C 0.6375(5) 0.7397(4) 1.1795(5) 0.070(3) Uani 1 1 d .
H30A H 0.6684 0.7063 1.1814 0.084 Uiso 1 1 calc R
C31 C 0.6167(4) 0.7605(3) 1.1150(5) 0.0521(19) Uani 1 1 d .
H31A H 0.6318 0.7419 1.0723 0.063 Uiso 1 1 calc R
C32 C 0.5704(4) 0.8127(3) 1.1139(4) 0.0443(18) Uani 1 1 d .
C33 C 0.4981(4) 0.8848(3) 1.0850(4) 0.0445(17) Uani 1 1 d .
H33A H 0.4704 0.9119 1.0580 0.053 Uiso 1 1 calc R
C34 C 0.4670(5) 0.9287(3) 1.2089(5) 0.054(2) Uani 1 1 d .
H34A H 0.4436 0.9069 1.2482 0.064 Uiso 1 1 calc R
H34B H 0.4290 0.9509 1.1833 0.064 Uiso 1 1 calc R
C35 C 0.5191(5) 0.9711(3) 1.2390(4) 0.053(2) Uani 1 1 d .
H35A H 0.5585 0.9488 1.2621 0.063 Uiso 1 1 calc R
H35B H 0.4947 0.9948 1.2760 0.063 Uiso 1 1 calc R
C36 C 0.5532(4) 1.0149(3) 1.1814(4) 0.0449(18) Uani 1 1 d .
H36A H 0.5811 0.9921 1.1461 0.054 Uiso 1 1 calc R
H36B H 0.5142 1.0361 1.1561 0.054 Uiso 1 1 calc R
C37 C 0.6033(5) 1.0601(4) 1.2193(4) 0.059(2) Uani 1 1 d .
H37A H 0.5752 1.0813 1.2559 0.071 Uiso 1 1 calc R
H37B H 0.6423 1.0383 1.2437 0.071 Uiso 1 1 calc R
C38 C 0.6820(4) 1.1506(3) 1.1944(4) 0.0423(18) Uani 1 1 d .
C39 C 0.7002(4) 1.1831(3) 1.1333(4) 0.0428(18) Uani 1 1 d .
C40 C 0.7453(4) 1.2344(3) 1.1402(5) 0.053(2) Uani 1 1 d .
H40A H 0.7590 1.2572 1.1001 0.063 Uiso 1 1 calc R
C41 C 0.7684(5) 1.2495(4) 1.2091(5) 0.060(2) Uani 1 1 d .
H41A H 0.7973 1.2837 1.2153 0.072 Uiso 1 1 calc R
C42 C 0.7499(6) 1.2151(4) 1.2697(5) 0.070(3) Uani 1 1 d .
H42A H 0.7680 1.2258 1.3151 0.084 Uiso 1 1 calc R
C43 C 0.7053(5) 1.1659(4) 1.2630(5) 0.061(2) Uani 1 1 d .
H43A H 0.6911 1.1435 1.3032 0.074 Uiso 1 1 calc R
C44 C 0.6314(4) 1.1109(3) 1.0986(4) 0.0428(17) Uani 1 1 d .
H44A H 0.6048 1.0847 1.0693 0.051 Uiso 1 1 calc R
C45 C 0.6842(4) 0.4845(3) 0.7570(4) 0.0439(17) Uani 1 1 d .
C46 C 0.7269(4) 0.4336(4) 0.7625(5) 0.055(2) Uani 1 1 d .
H46A H 0.7329 0.4138 0.8065 0.066 Uiso 1 1 calc R
C47 C 0.7601(5) 0.4134(4) 0.7011(5) 0.064(2) Uani 1 1 d .
H47A H 0.7876 0.3780 0.7030 0.076 Uiso 1 1 calc R
C48 C 0.7542(5) 0.4441(5) 0.6354(5) 0.072(3) Uani 1 1 d .
H48A H 0.7796 0.4296 0.5952 0.086 Uiso 1 1 calc R
C49 C 0.7128(5) 0.4940(4) 0.6282(4) 0.058(2) Uani 1 1 d .
H49A H 0.7079 0.5137 0.5840 0.070 Uiso 1 1 calc R
C50 C 0.6777(4) 0.5146(3) 0.6909(4) 0.0460(18) Uani 1 1 d .
C51 C 0.6153(4) 0.5625(3) 0.7741(4) 0.0481(18) Uani 1 1 d .
H51A H 0.5860 0.5916 0.7960 0.058 Uiso 1 1 calc R
C52 C 0.6113(5) 0.6077(3) 0.6485(4) 0.057(2) Uani 1 1 d .
H52A H 0.5868 0.5868 0.6091 0.068 Uiso 1 1 calc R
H52B H 0.6553 0.6265 0.6290 0.068 Uiso 1 1 calc R
C53 C 0.5601(5) 0.6570(4) 0.6775(4) 0.061(2) Uani 1 1 d .
H53A H 0.5847 0.6793 0.7157 0.073 Uiso 1 1 calc R
H53B H 0.5162 0.6388 0.6977 0.073 Uiso 1 1 calc R
C54 C 0.5391(6) 0.7001(4) 0.6157(4) 0.071(3) Uani 1 1 d .
H54A H 0.5174 0.6771 0.5764 0.085 Uiso 1 1 calc R
H54B H 0.5830 0.7196 0.5974 0.085 Uiso 1 1 calc R
C55 C 0.4839(6) 0.7486(4) 0.6415(5) 0.081(3) Uani 1 1 d .
H55A H 0.4696 0.7734 0.6006 0.098 Uiso 1 1 calc R
H55B H 0.4400 0.7290 0.6599 0.098 Uiso 1 1 calc R
C56 C 0.5624(6) 0.8358(4) 0.6903(5) 0.054(2) Uani 1 1 d .
C57 C 0.5801(4) 0.8541(3) 0.7594(4) 0.0421(17) Uani 1 1 d .
C58 C 0.6278(5) 0.9031(3) 0.7678(5) 0.061(2) Uani 1 1 d .
H58A H 0.6410 0.9169 0.8136 0.073 Uiso 1 1 calc R
C59 C 0.6547(6) 0.9301(4) 0.7058(6) 0.079(3) Uani 1 1 d .
H59A H 0.6862 0.9628 0.7111 0.095 Uiso 1 1 calc R
C60 C 0.6382(7) 0.9119(5) 0.6383(6) 0.091(4) Uani 1 1 d .
H60A H 0.6576 0.9324 0.5987 0.110 Uiso 1 1 calc R
C61 C 0.5941(7) 0.8646(5) 0.6279(5) 0.088(4) Uani 1 1 d .
H61A H 0.5841 0.8506 0.5814 0.106 Uiso 1 1 calc R
C62 C 0.5068(5) 0.7787(4) 0.7718(5) 0.061(2) Uani 1 1 d .
H62A H 0.4776 0.7487 0.7921 0.073 Uiso 1 1 calc R
C63 C 0.3865(3) 0.5672(3) 0.9348(4) 0.0379(15) Uani 1 1 d .
C64 C 0.3113(3) 0.5777(3) 0.9387(4) 0.0385(16) Uani 1 1 d .
H64A H 0.2789 0.5453 0.9394 0.046 Uiso 1 1 calc R
C65 C 0.2846(3) 0.6352(3) 0.9417(4) 0.0371(15) Uani 1 1 d .
C66 C 0.3326(3) 0.6842(3) 0.9432(5) 0.0415(17) Uani 1 1 d .
H66A H 0.3142 0.7232 0.9460 0.050 Uiso 1 1 calc R
C67 C 0.4092(3) 0.6745(3) 0.9407(4) 0.0396(15) Uani 1 1 d .
C68 C 0.4349(3) 0.6144(2) 0.9356(4) 0.0387(15) Uani 1 1 d .
H68A H 0.4851 0.6070 0.9327 0.046 Uiso 1 1 calc R
C69 C 0.4606(4) 0.7262(3) 0.9404(5) 0.0437(16) Uani 1 1 d .
C70 C 0.2015(3) 0.6485(3) 0.9424(5) 0.0460(18) Uani 1 1 d .

loop_
_atom_site_aniso_label
_atom_site_aniso_U_11
_atom_site_aniso_U_22
_atom_site_aniso_U_33
_atom_site_aniso_U_23
_atom_site_aniso_U_13
_atom_site_aniso_U_12
Cd1 0.0271(2) 0.0467(2) 0.0348(3) -0.0013(2) 0.0023(2) 0.00605(19)
S1 0.0301(8) 0.0380(8) 0.0582(13) 0.0001(8) 0.0065(8) -0.0010(6)
O1 0.055(3) 0.058(3) 0.078(5) 0.007(3) 0.015(3) 0.010(2)
N1 0.049(4) 0.065(4) 0.037(4) -0.004(3) 0.004(3) 0.017(3)
C1 0.023(3) 0.037(3) 0.035(4) 0.001(3) 0.001(3) -0.003(2)
O1W 0.293(14) 0.133(7) 0.096(8) 0.034(6) -0.048(9) -0.121(9)
Cd2 0.0274(2) 0.0332(2) 0.0363(3) -0.0018(2) 0.0024(2) -0.00476(16)
S2 0.0298(8) 0.0399(8) 0.0617(13) 0.0109(9) 0.0085(10) 0.0016(6)
O2 0.049(3) 0.052(3) 0.080(4) -0.007(3) -0.006(3) 0.005(2)
N2 0.046(4) 0.057(4) 0.034(4) 0.000(3) 0.006(3) 0.009(3)
C2 0.027(3) 0.041(3) 0.039(4) -0.003(3) 0.000(3) -0.004(2)
O2W 0.41(2) 0.063(5) 0.088(7) -0.014(4) -0.007(9) 0.064(9)
Cd3 0.0255(2) 0.0323(2) 0.0406(3) 0.0049(2) -0.0005(2) -0.00287(17)
O3 0.024(2) 0.052(3) 0.099(5) -0.007(3) -0.006(3) 0.004(2)
N3 0.050(4) 0.070(4) 0.032(4) -0.013(3) 0.005(3) 0.010(3)
C3 0.024(3) 0.037(3) 0.032(3) 0.000(3) 0.000(3) -0.004(2)
O4 0.133(7) 0.065(4) 0.085(5) 0.037(4) 0.053(5) 0.038(4)
N4 0.054(4) 0.045(3) 0.040(4) 0.004(3) 0.001(3) 0.005(3)
C4 0.036(3) 0.039(3) 0.026(4) 0.004(3) -0.003(3) 0.003(2)
O5 0.043(3) 0.062(4) 0.111(5) -0.038(4) -0.013(3) 0.002(3)
N5 0.046(4) 0.046(3) 0.038(4) -0.004(3) -0.003(3) 0.002(3)
C5 0.024(3) 0.043(3) 0.032(4) -0.001(3) 0.005(3) -0.006(2)
O6 0.040(3) 0.042(2) 0.072(4) 0.009(3) -0.006(3) -0.007(2)
N6 0.056(4) 0.040(3) 0.038(4) -0.001(3) -0.001(3) -0.002(3)
C6 0.031(3) 0.044(3) 0.034(4) -0.007(3) -0.003(3) -0.008(3)
O7 0.029(2) 0.046(2) 0.070(4) 0.004(3) 0.002(3) -0.0088(19)
N7 0.042(3) 0.040(3) 0.038(4) -0.003(3) 0.009(3) -0.003(3)
C7 0.039(3) 0.034(3) 0.033(4) -0.002(3) 0.003(4) 0.002(3)
O8 0.042(3) 0.042(3) 0.064(4) 0.001(3) 0.002(3) 0.0024(19)
N8 0.086(5) 0.052(4) 0.043(4) -0.006(3) -0.017(4) 0.017(4)
C8 0.038(4) 0.036(3) 0.034(4) 0.004(3) 0.003(3) -0.004(3)
O9 0.023(2) 0.044(2) 0.074(4) -0.003(3) 0.001(3) -0.0041(18)
N9 0.054(4) 0.044(3) 0.042(4) -0.006(3) 0.000(3) 0.005(3)
C9 0.033(4) 0.051(4) 0.042(4) -0.005(3) 0.004(3) 0.000(3)
O10 0.040(3) 0.042(2) 0.088(5) 0.001(3) -0.006(3) -0.011(2)
N10 0.056(4) 0.048(4) 0.039(4) 0.001(3) -0.005(3) -0.009(3)
C10 0.054(5) 0.073(6) 0.057(6) -0.009(4) 0.007(4) 0.011(4)
O11 0.049(3) 0.048(3) 0.057(4) 0.006(2) 0.002(3) 0.011(2)
N11 0.059(4) 0.056(4) 0.047(4) -0.014(3) 0.009(3) 0.001(3)
C11 0.087(7) 0.074(6) 0.076(7) 0.011(5) -0.009(6) 0.032(6)
O12 0.025(2) 0.060(3) 0.078(4) -0.006(3) 0.004(3) -0.006(2)
N12 0.053(4) 0.038(3) 0.037(3) 0.003(2) -0.002(3) -0.008(3)
C12 0.080(7) 0.082(7) 0.046(5) 0.016(5) 0.006(5) 0.004(5)
O13 0.028(2) 0.061(3) 0.090(5) 0.012(4) 0.007(3) 0.013(2)
C13 0.079(6) 0.085(6) 0.030(4) -0.003(4) 0.007(4) -0.018(5)
O14 0.079(4) 0.074(4) 0.079(5) 0.035(3) 0.035(4) 0.024(3)
C14 0.043(4) 0.051(4) 0.043(5) -0.007(3) -0.003(4) 0.000(4)
O15 0.037(3) 0.051(3) 0.132(6) -0.014(3) 0.001(3) -0.010(3)
C15 0.056(5) 0.074(5) 0.044(5) -0.006(4) 0.006(4) 0.015(4)
O16 0.025(2) 0.062(3) 0.053(3) 0.004(2) 0.001(2) 0.002(2)
C16 0.080(7) 0.072(6) 0.067(7) -0.028(5) 0.023(5) 0.013(5)
O17 0.036(2) 0.041(2) 0.079(4) 0.004(3) 0.000(3) -0.0119(19)
C17 0.067(6) 0.068(5) 0.058(6) -0.023(4) 0.012(4) 0.003(5)
C18 0.063(6) 0.058(5) 0.065(6) -0.012(4) 0.011(5) 0.014(4)
O19 0.063(3) 0.049(3) 0.097(5) 0.018(3) 0.023(4) 0.023(3)
C19 0.094(7) 0.076(6) 0.047(5) -0.019(4) 0.012(5) 0.005(5)
C20 0.041(4) 0.043(4) 0.042(5) -0.003(3) -0.007(3) 0.001(3)
C21 0.037(4) 0.040(4) 0.049(5) 0.000(3) 0.000(3) -0.006(3)
C22 0.047(5) 0.058(5) 0.072(6) 0.002(4) 0.011(4) 0.008(4)
C23 0.056(5) 0.058(5) 0.083(8) 0.019(5) -0.006(5) 0.007(4)
C24 0.071(6) 0.067(6) 0.067(6) 0.032(5) -0.003(5) 0.006(5)
C25 0.065(6) 0.071(6) 0.043(5) 0.006(4) 0.005(4) -0.011(5)
C26 0.060(5) 0.042(4) 0.052(5) -0.010(3) 0.004(4) 0.005(4)
C27 0.043(5) 0.054(5) 0.033(4) 0.000(3) 0.000(3) -0.006(4)
C28 0.084(7) 0.064(6) 0.044(5) -0.002(4) 0.003(5) -0.006(5)
C29 0.083(7) 0.084(7) 0.064(7) 0.021(5) -0.015(5) 0.018(6)
C30 0.082(7) 0.062(5) 0.065(6) 0.014(4) -0.004(5) 0.023(5)
C31 0.050(5) 0.051(4) 0.056(5) 0.001(4) 0.002(4) 0.010(4)
C32 0.036(4) 0.057(5) 0.040(4) -0.001(3) -0.005(3) 0.004(3)
C33 0.039(4) 0.039(4) 0.056(5) 0.004(3) -0.001(4) 0.003(3)
C34 0.057(5) 0.040(4) 0.064(5) -0.008(4) 0.027(4) -0.010(4)
C35 0.074(6) 0.046(4) 0.038(4) -0.007(3) 0.017(4) -0.010(4)
C36 0.055(5) 0.042(4) 0.037(4) 0.001(3) 0.012(4) -0.005(3)
C37 0.084(6) 0.062(5) 0.032(4) 0.012(4) -0.006(4) -0.030(4)
C38 0.041(4) 0.044(4) 0.042(5) 0.000(3) -0.002(3) -0.002(3)
C39 0.044(4) 0.038(4) 0.046(5) -0.011(3) -0.005(4) 0.003(3)
C40 0.053(5) 0.045(4) 0.060(5) 0.007(4) -0.003(4) -0.016(4)
C41 0.062(5) 0.050(5) 0.068(6) -0.004(4) -0.014(5) -0.015(4)
C42 0.091(7) 0.075(6) 0.044(5) -0.010(4) -0.010(5) -0.017(5)
C43 0.071(6) 0.070(6) 0.043(5) 0.006(4) -0.009(4) -0.023(5)
C44 0.047(4) 0.046(4) 0.036(4) 0.003(3) -0.004(3) -0.005(3)
C45 0.035(4) 0.053(4) 0.043(4) -0.005(3) 0.000(3) 0.004(3)
C46 0.045(5) 0.067(5) 0.052(5) 0.006(4) -0.002(4) 0.023(4)
C47 0.059(6) 0.077(6) 0.055(6) -0.001(5) -0.004(4) 0.025(4)
C48 0.067(6) 0.107(8) 0.042(5) -0.016(5) 0.012(5) 0.027(6)
C49 0.073(6) 0.069(5) 0.033(4) -0.010(4) 0.007(4) 0.007(4)
C50 0.042(4) 0.051(4) 0.045(5) 0.003(3) 0.001(4) -0.001(3)
C51 0.045(4) 0.065(5) 0.034(4) -0.007(3) -0.004(3) 0.015(4)
C52 0.082(6) 0.055(5) 0.034(4) -0.005(3) -0.004(4) 0.007(4)
C53 0.089(6) 0.044(4) 0.050(5) -0.007(3) -0.029(5) 0.007(4)
C54 0.131(9) 0.048(5) 0.035(5) -0.009(4) -0.023(5) 0.021(5)
C55 0.116(9) 0.067(6) 0.061(6) -0.024(5) -0.041(6) 0.031(6)
C56 0.072(6) 0.043(5) 0.048(5) 0.004(4) 0.007(4) 0.017(4)
C57 0.062(5) 0.037(4) 0.028(4) 0.002(3) 0.007(3) 0.005(3)
C58 0.091(7) 0.047(5) 0.046(5) 0.001(3) 0.018(5) 0.007(4)
C59 0.089(8) 0.064(6) 0.083(8) 0.019(5) 0.038(6) -0.008(5)
C60 0.140(11) 0.075(7) 0.059(7) 0.010(5) 0.027(7) -0.007(7)
C61 0.151(11) 0.085(7) 0.028(5) 0.007(4) 0.013(6) 0.060(8)
C62 0.075(6) 0.062(5) 0.046(5) -0.004(4) -0.007(4) 0.009(4)
C63 0.029(3) 0.040(3) 0.044(4) 0.003(3) -0.001(4) -0.004(2)
C64 0.025(3) 0.043(3) 0.048(5) 0.005(3) 0.003(3) -0.008(2)
C65 0.029(3) 0.037(3) 0.045(4) 0.000(3) -0.003(3) -0.002(2)
C66 0.027(3) 0.042(3) 0.056(5) -0.005(3) 0.006(4) 0.001(3)
C67 0.024(3) 0.053(3) 0.042(4) 0.002(3) -0.004(3) -0.009(3)
C68 0.021(3) 0.036(3) 0.059(5) 0.011(4) -0.003(3) -0.005(2)
C69 0.041(4) 0.043(4) 0.047(5) -0.002(3) 0.005(4) -0.010(3)
C70 0.026(3) 0.055(4) 0.057(5) 0.004(4) 0.000(4) -0.004(3)

loop_
_atom_type_symbol
_atom_type_description
_atom_type_scat_dispersion_real
_atom_type_scat_dispersion_imag
_atom_type_scat_source
C C 0.0033 0.0016 'International Tables Vol C Tables 4.2.6.8 and 6.1.1.4'
Cd Cd -0.8075 1.2024 'International Tables Vol C Tables 4.2.6.8 and 6.1.1.4'
N N 0.0061 0.0033 'International Tables Vol C Tables 4.2.6.8 and 6.1.1.4'
O O 0.0106 0.0060 'International Tables Vol C Tables 4.2.6.8 and 6.1.1.4'
S S 0.1246 0.1234 'International Tables Vol C Tables 4.2.6.8 and 6.1.1.4'
H H 0.0000 0.0000 'International Tables Vol C Tables 4.2.6.8 and 6.1.1.4'

loop_
_geom_angle_atom_site_label_1
_geom_angle_atom_site_label_2
_geom_angle_atom_site_label_3
_geom_angle
_geom_angle_site_symmetry_1
_geom_angle_site_symmetry_3
N2 Cd1 N1 168.7(2) . .
N2 Cd1 O3 96.2(2) . .
N1 Cd1 O3 85.4(3) . .
N2 Cd1 O2 93.6(2) . .
N1 Cd1 O2 97.3(2) . .
O3 Cd1 O2 96.95(17) . .
N2 Cd1 O16 87.5(2) . .
N1 Cd1 O16 90.4(2) . .
O3 Cd1 O16 175.1(2) . .
O2 Cd1 O16 86.01(18) . .
N2 Cd1 O1 84.0(2) . .
N1 Cd1 O1 84.9(2) . .
O3 Cd1 O1 85.21(17) . .
O2 Cd1 O1 177.0(2) . .
O16 Cd1 O1 91.97(17) . .
O4 S1 O5 113.2(5) . .
O4 S1 O3 114.2(4) . .
O5 S1 O3 111.7(4) . .
O4 S1 C1 107.2(4) . .
O5 S1 C1 105.1(3) . .
O3 S1 C1 104.6(3) . .
C15 N1 C9 105.4(6) . .
C15 N1 Cd1 122.5(6) . .
C9 N1 Cd1 132.1(5) . .
C6 C1 C2 119.6(5) . .
C6 C1 S1 120.7(5) . .
C2 C1 S1 119.6(4) . .
N6 Cd2 N5 166.8(2) . .
N6 Cd2 O13 94.6(2) . 4_565
N5 Cd2 O13 97.5(2) . 4_565
N6 Cd2 O11 80.4(2) . .
N5 Cd2 O11 87.7(2) . .
O13 Cd2 O11 130.13(17) 4_565 .
N6 Cd2 O10 87.6(2) . .
N5 Cd2 O10 86.3(2) . .
O13 Cd2 O10 141.31(16) 4_565 .
O11 Cd2 O10 88.38(17) . .
N6 Cd2 O17 90.0(2) . .
N5 Cd2 O17 95.8(2) . .
O13 Cd2 O17 87.28(16) 4_565 .
O11 Cd2 O17 141.75(17) . .
O10 Cd2 O17 54.06(15) . .
N6 Cd2 O12 97.8(2) . 4_565
N5 Cd2 O12 85.4(2) . 4_565
O13 Cd2 O12 52.84(15) 4_565 4_565
O11 Cd2 O12 78.50(16) . 4_565
O10 Cd2 O12 164.70(16) . 4_565
O17 Cd2 O12 139.71(15) . 4_565
N6 Cd2 C69 88.0(2) . .
N5 Cd2 C69 91.9(2) . .
O13 Cd2 C69 114.26(19) 4_565 .
O11 Cd2 C69 115.09(19) . .
O10 Cd2 C69 27.10(17) . .
O17 Cd2 C69 26.98(17) . .
O12 Cd2 C69 166.07(19) 4_565 .
N6 Cd2 C70 96.8(2) . 4_565
N5 Cd2 C70 91.8(2) . 4_565
O13 Cd2 C70 26.20(18) 4_565 4_565
O11 Cd2 C70 104.58(19) . 4_565
O10 Cd2 C70 166.82(19) . 4_565
O17 Cd2 C70 113.33(18) . 4_565
O12 Cd2 C70 26.64(17) 4_565 4_565
C69 Cd2 C70 140.3(2) . 4_565
O16 S2 O14 113.0(4) . .
O16 S2 O15 112.1(4) . .
O14 S2 O15 114.7(4) . .
O16 S2 C63 105.0(3) . .
O14 S2 C63 104.9(4) . .
O15 S2 C63 106.1(3) . .
C51 N2 C45 104.8(6) . .
C51 N2 Cd1 122.5(5) . .
C45 N2 Cd1 132.7(5) . .
C1 C2 C3 120.7(5) . .
C1 C2 H2A 119.7 . .
C3 C2 H2A 119.7 . .
O6 Cd3 N9 89.2(2) . 2_664
O6 Cd3 N10 98.3(2) . 1_545
N9 Cd3 N10 172.3(2) 2_664 1_545
O6 Cd3 O19 86.79(18) . .
N9 Cd3 O19 97.2(2) 2_664 .
N10 Cd3 O19 81.7(2) 1_545 .
O6 Cd3 O9 167.19(17) . 4_455
N9 Cd3 O9 85.3(2) 2_664 4_455
N10 Cd3 O9 87.0(2) 1_545 4_455
O19 Cd3 O9 82.42(17) . 4_455
O6 Cd3 O8 137.92(15) . 4_455
N9 Cd3 O8 86.5(2) 2_664 4_455
N10 Cd3 O8 89.0(2) 1_545 4_455
O19 Cd3 O8 135.28(17) . 4_455
O9 Cd3 O8 53.35(14) 4_455 4_455
O6 Cd3 O7 53.84(15) . .
N9 Cd3 O7 84.0(2) 2_664 .
N10 Cd3 O7 101.8(2) 1_545 .
O19 Cd3 O7 140.63(17) . .
O9 Cd3 O7 136.62(14) 4_455 .
O8 Cd3 O7 84.09(14) 4_455 .
O6 Cd3 C7 163.91(16) . 4_455
N9 Cd3 C7 86.0(2) 2_664 4_455
N10 Cd3 C7 87.1(2) 1_545 4_455
O19 Cd3 C7 109.04(18) . 4_455
O9 Cd3 C7 26.90(15) 4_455 4_455
O8 Cd3 C7 26.46(16) 4_455 4_455
O7 Cd3 C7 110.30(15) . 4_455
O6 Cd3 C8 26.67(17) . .
N9 Cd3 C8 85.3(2) 2_664 .
N10 Cd3 C8 102.1(2) 1_545 .
O19 Cd3 C8 113.45(19) . .
O9 Cd3 C8 162.51(17) 4_455 .
O8 Cd3 C8 111.27(17) 4_455 .
O7 Cd3 C8 27.20(16) . .
C7 Cd3 C8 137.36(17) 4_455 .
S1 O3 Cd1 151.0(4) . .
C15 N3 C14 107.8(6) . .
C15 N3 C16 126.7(8) . .
C14 N3 C16 125.4(7) . .
C4 C3 C2 117.3(5) . .
C4 C3 C7 121.2(5) . .
C2 C3 C7 121.4(5) . .
C51 N4 C50 107.2(6) . .
C51 N4 C52 128.3(6) . .
C50 N4 C52 124.5(6) . .
C5 C4 C3 121.6(5) . .
C5 C4 H4A 119.2 . .
C3 C4 H4A 119.2 . .
C33 N5 C32 105.6(6) . .
C33 N5 Cd2 127.0(5) . .
C32 N5 Cd2 127.3(5) . .
C6 C5 C4 119.3(5) . .
C6 C5 C8 120.9(5) . .
C4 C5 C8 119.8(5) . .
C8 O6 Cd3 98.2(4) . .
C62 N6 C57 105.2(7) . .
C62 N6 Cd2 125.6(6) . .
C57 N6 Cd2 129.2(5) . .
C1 C6 C5 121.5(6) . .
C1 C6 H6A 119.2 . .
C5 C6 H6A 119.2 . .
C8 O7 Cd3 86.1(3) . .
C33 N7 C27 105.0(6) . .
C33 N7 C34 128.5(7) . .
C27 N7 C34 126.3(7) . .
O8 C7 O9 122.2(6) . .
O8 C7 C3 119.2(5) . .
O9 C7 C3 118.5(5) . .
O8 C7 Cd3 61.6(3) . 4
O9 C7 Cd3 60.6(3) . 4
C3 C7 Cd3 175.7(5) . 4
C7 O8 Cd3 91.9(4) . 4
C62 N8 C56 108.1(7) . .
C62 N8 C55 124.6(9) . .
C56 N8 C55 127.2(8) . .
O6 C8 O7 121.7(5) . .
O6 C8 C5 119.1(5) . .
O7 C8 C5 119.2(5) . .
O6 C8 Cd3 55.1(3) . .
O7 C8 Cd3 66.7(3) . .
C5 C8 Cd3 173.0(4) . .
C7 O9 Cd3 92.5(3) . 4
C26 N9 C21 105.5(7) . .
C26 N9 Cd3 119.2(6) . 2_665
C21 N9 Cd3 135.1(5) . 2_665
C10 C9 N1 132.9(7) . .
C10 C9 C14 119.3(7) . .
N1 C9 C14 107.7(6) . .
C69 O10 Cd2 92.1(4) . .
C44 N10 C39 104.5(6) . .
C44 N10 Cd3 123.2(5) . 1_565
C39 N10 Cd3 131.8(5) . 1_565
C9 C10 C11 118.7(8) . .
C9 C10 H10A 120.7 . .
C11 C10 H10A 120.7 . .
C20 N11 C26 108.6(7) . .
C20 N11 C19 124.3(7) . .
C26 N11 C19 127.1(7) . .
C12 C11 C10 122.4(9) . .
C12 C11 H11A 118.8 . .
C10 C11 H11A 118.8 . .
C70 O12 Cd2 89.5(4) . 4_465
C44 N12 C38 106.8(6) . .
C44 N12 C37 130.7(6) . .
C38 N12 C37 122.5(6) . .
C13 C12 C11 120.8(9) . .
C13 C12 H12A 119.6 . .
C11 C12 H12A 119.6 . .
C70 O13 Cd2 95.0(4) . 4_465
C12 C13 C14 117.3(8) . .
C12 C13 H13A 121.4 . .
C14 C13 H13A 121.4 . .
N3 C14 C13 132.2(7) . .
N3 C14 C9 106.2(6) . .
C13 C14 C9 121.5(7) . .
N1 C15 N3 112.7(8) . .
N1 C15 H15A 123.6 . .
N3 C15 H15A 123.7 . .
S2 O16 Cd1 142.0(3) . .
N3 C16 C17 112.6(7) . .
N3 C16 H16A 109.1 . .
C17 C16 H16A 109.1 . .
N3 C16 H16B 109.1 . .
C17 C16 H16B 109.1 . .
H16A C16 H16B 107.8 . .
C69 O17 Cd2 91.2(4) . .
C16 C17 C18 109.5(7) . .
C16 C17 H17A 109.8 . .
C18 C17 H17A 109.8 . .
C16 C17 H17B 109.8 . .
C18 C17 H17B 109.8 . .
H17A C17 H17B 108.2 . .
C19 C18 C17 111.2(8) . .
C19 C18 H18A 109.4 . .
C17 C18 H18A 109.4 . .
C19 C18 H18B 109.4 . .
C17 C18 H18B 109.4 . .
H18A C18 H18B 108.0 . .
C18 C19 N11 113.9(8) . .
C18 C19 H19A 108.8 . .
N11 C19 H19A 108.8 . .
C18 C19 H19B 108.8 . .
N11 C19 H19B 108.8 . .
H19A C19 H19B 107.7 . .
N11 C20 C25 133.7(8) . .
N11 C20 C21 105.9(7) . .
C25 C20 C21 120.3(8) . .
N9 C21 C22 132.0(8) . .
N9 C21 C20 107.7(6) . .
C22 C21 C20 120.3(8) . .
C23 C22 C21 117.8(9) . .
C23 C22 H22A 121.1 . .
C21 C22 H22A 121.1 . .
C22 C23 C24 121.3(8) . .
C22 C23 H23A 119.3 . .
C24 C23 H23A 119.3 . .
C25 C24 C23 122.0(8) . .
C25 C24 H24A 119.0 . .
C23 C24 H24A 119.0 . .
C24 C25 C20 118.2(9) . .
C24 C25 H25A 120.9 . .
C20 C25 H25A 120.9 . .
N9 C26 N11 112.2(7) . .
N9 C26 H26A 123.9 . .
N11 C26 H26A 123.9 . .
N7 C27 C32 107.5(7) . .
N7 C27 C28 130.7(8) . .
C32 C27 C28 121.8(8) . .
C29 C28 C27 117.0(9) . .
C29 C28 H28A 121.5 . .
C27 C28 H28A 121.5 . .
C28 C29 C30 120.1(8) . .
C28 C29 H29A 119.9 . .
C30 C29 H29A 119.9 . .
C31 C30 C29 122.5(8) . .
C31 C30 H30A 118.7 . .
C29 C30 H30A 118.7 . .
C30 C31 C32 117.4(8) . .
C30 C31 H31A 121.3 . .
C32 C31 H31A 121.3 . .
C27 C32 N5 108.2(7) . .
C27 C32 C31 121.1(7) . .
N5 C32 C31 130.6(7) . .
N5 C33 N7 113.7(6) . .
N5 C33 H33A 123.2 . .
N7 C33 H33A 123.2 . .
N7 C34 C35 113.4(7) . .
N7 C34 H34A 108.9 . .
C35 C34 H34A 108.9 . .
N7 C34 H34B 108.9 . .
C35 C34 H34B 108.9 . .
H34A C34 H34B 107.7 . .
C34 C35 C36 113.7(7) . .
C34 C35 H35A 108.8 . .
C36 C35 H35A 108.8 . .
C34 C35 H35B 108.8 . .
C36 C35 H35B 108.8 . .
H35A C35 H35B 107.7 . .
C37 C36 C35 109.5(6) . .
C37 C36 H36A 109.8 . .
C35 C36 H36A 109.8 . .
C37 C36 H36B 109.8 . .
C35 C36 H36B 109.8 . .
H36A C36 H36B 108.2 . .
N12 C37 C36 113.8(6) . .
N12 C37 H37A 108.8 . .
C36 C37 H37A 108.8 . .
N12 C37 H37B 108.8 . .
C36 C37 H37B 108.8 . .
H37A C37 H37B 107.7 . .
C43 C38 C39 123.3(7) . .
C43 C38 N12 131.5(7) . .
C39 C38 N12 105.2(7) . .
C38 C39 N10 110.0(7) . .
C38 C39 C40 119.3(7) . .
N10 C39 C40 130.7(8) . .
C41 C40 C39 117.1(7) . .
C41 C40 H40A 121.5 . .
C39 C40 H40A 121.5 . .
C40 C41 C42 122.3(7) . .
C40 C41 H41A 118.9 . .
C42 C41 H41A 118.9 . .
C43 C42 C41 120.4(8) . .
C43 C42 H42A 119.8 . .
C41 C42 H42A 119.8 . .
C42 C43 C38 117.6(8) . .
C42 C43 H43A 121.2 . .
C38 C43 H43A 121.2 . .
N10 C44 N12 113.5(6) . .
N10 C44 H44A 123.2 . .
N12 C44 H44A 123.2 . .
C46 C45 C50 120.4(7) . .
C46 C45 N2 131.2(7) . .
C50 C45 N2 108.4(6) . .
C47 C46 C45 117.5(8) . .
C47 C46 H46A 121.3 . .
C45 C46 H46A 121.3 . .
C46 C47 C48 121.8(8) . .
C46 C47 H47A 119.1 . .
C48 C47 H47A 119.1 . .
C49 C48 C47 122.1(8) . .
C49 C48 H48A 119.0 . .
C47 C48 H48A 119.0 . .
C48 C49 C50 116.4(8) . .
C48 C49 H49A 121.8 . .
C50 C49 H49A 121.8 . .
N4 C50 C45 106.1(7) . .
N4 C50 C49 132.1(8) . .
C45 C50 C49 121.8(7) . .
N2 C51 N4 113.4(7) . .
N2 C51 H51A 123.3 . .
N4 C51 H51A 123.3 . .
N4 C52 C53 113.5(7) . .
N4 C52 H52A 108.9 . .
C53 C52 H52A 108.9 . .
N4 C52 H52B 108.9 . .
C53 C52 H52B 108.9 . .
H52A C52 H52B 107.7 . .
C52 C53 C54 109.7(7) . .
C52 C53 H53A 109.7 . .
C54 C53 H53A 109.7 . .
C52 C53 H53B 109.7 . .
C54 C53 H53B 109.7 . .
H53A C53 H53B 108.2 . .
C53 C54 C55 111.5(8) . .
C53 C54 H54A 109.3 . .
C55 C54 H54A 109.3 . .
C53 C54 H54B 109.3 . .
C55 C54 H54B 109.3 . .
H54A C54 H54B 108.0 . .
N8 C55 C54 111.7(8) . .
N8 C55 H55A 109.3 . .
C54 C55 H55A 109.3 . .
N8 C55 H55B 109.3 . .
C54 C55 H55B 109.3 . .
H55A C55 H55B 107.9 . .
C57 C56 N8 105.1(8) . .
C57 C56 C61 121.2(10) . .
N8 C56 C61 133.7(10) . .
N6 C57 C56 111.2(7) . .
N6 C57 C58 130.2(7) . .
C56 C57 C58 118.5(7) . .
C59 C58 C57 117.7(9) . .
C59 C58 H58A 121.2 . .
C57 C58 H58A 121.2 . .
C60 C59 C58 124.0(10) . .
C60 C59 H59A 118.0 . .
C58 C59 H59A 118.0 . .
C61 C60 C59 120.3(10) . .
C61 C60 H60A 119.9 . .
C59 C60 H60A 119.9 . .
C60 C61 C56 118.3(10) . .
C60 C61 H61A 120.9 . .
C56 C61 H61A 120.9 . .
N6 C62 N8 110.4(8) . .
N6 C62 H62A 124.8 . .
N8 C62 H62A 124.8 . .
C68 C63 C64 120.3(6) . .
C68 C63 S2 117.6(4) . .
C64 C63 S2 122.0(4) . .
C63 C64 C65 120.6(5) . .
C63 C64 H64A 119.7 . .
C65 C64 H64A 119.7 . .
C64 C65 C66 120.4(5) . .
C64 C65 C70 121.9(5) . .
C66 C65 C70 117.7(5) . .
C67 C66 C65 120.0(5) . .
C67 C66 H66A 120.0 . .
C65 C66 H66A 120.0 . .
C66 C67 C68 118.1(5) . .
C66 C67 C69 120.4(6) . .
C68 C67 C69 121.4(5) . .
C63 C68 C67 120.6(5) . .
C63 C68 H68A 119.7 . .
C67 C68 H68A 119.7 . .
O17 C69 O10 122.5(6) . .
O17 C69 C67 119.6(6) . .
O10 C69 C67 117.8(6) . .
O17 C69 Cd2 61.8(3) . .
O10 C69 Cd2 60.8(3) . .
C67 C69 Cd2 177.7(6) . .
O13 C70 O12 122.7(6) . .
O13 C70 C65 119.4(6) . .
O12 C70 C65 117.8(6) . .
O13 C70 Cd2 58.8(3) . 4_465
O12 C70 Cd2 63.9(3) . 4_465
C65 C70 Cd2 176.3(5) . 4_465

loop_
_geom_bond_atom_site_label_1
_geom_bond_atom_site_label_2
_geom_bond_distance
_geom_bond_site_symmetry_2
Cd1 N2 2.226(6) .
Cd1 N1 2.207(7) .
Cd1 O3 2.328(5) .
Cd1 O2 2.325(5) .
Cd1 O16 2.379(5) .
Cd1 O1 2.552(5) .
S1 O4 1.425(6) .
S1 O5 1.439(6) .
S1 O3 1.449(5) .
S1 C1 1.768(6) .
N1 C15 1.335(10) .
N1 C9 1.406(9) .
C1 C6 1.359(8) .
C1 C2 1.399(8) .
Cd2 N6 2.311(7) .
Cd2 N5 2.295(6) .
Cd2 O13 2.370(4) 4_565
Cd2 O11 2.390(5) .
Cd2 O10 2.407(4) .
Cd2 O17 2.429(4) .
Cd2 O12 2.479(5) 4_565
Cd2 C69 2.755(6) .
Cd2 C70 2.760(6) 4_565
S2 O16 1.452(5) .
S2 O14 1.458(7) .
S2 O15 1.466(6) .
S2 C63 1.778(6) .
N2 C51 1.317(9) .
N2 C45 1.406(9) .
C2 C3 1.406(8) .
C2 H2A 0.9300 .
Cd3 O6 2.295(4) .
Cd3 N9 2.319(7) 2_664
Cd3 N10 2.334(7) 1_545
Cd3 O19 2.393(5) .
Cd3 O9 2.405(4) 4_455
Cd3 O8 2.428(4) 4_455
Cd3 O7 2.547(4) .
Cd3 C7 2.757(6) 4_455
Cd3 C8 2.768(6) .
N3 C15 1.348(10) .
N3 C14 1.370(10) .
N3 C16 1.462(9) .
C3 C4 1.404(8) .
C3 C7 1.476(8) .
N4 C51 1.338(9) .
N4 C50 1.374(9) .
N4 C52 1.468(9) .
C4 C5 1.375(8) .
C4 H4A 0.9300 .
N5 C33 1.291(9) .
N5 C32 1.390(10) .
C5 C6 1.378(8) .
C5 C8 1.501(8) .
O6 C8 1.255(7) .
N6 C62 1.350(11) .
N6 C57 1.359(9) .
C6 H6A 0.9300 .
O7 C8 1.268(7) .
N7 C33 1.367(9) .
N7 C27 1.368(10) .
N7 C34 1.461(9) .
C7 O8 1.229(7) .
C7 O9 1.249(7) .
C7 Cd3 2.757(6) 4
O8 Cd3 2.428(4) 4
N8 C62 1.361(11) .
N8 C56 1.370(12) .
N8 C55 1.495(11) .
O9 Cd3 2.405(4) 4
N9 C26 1.326(9) .
N9 C21 1.404(10) .
N9 Cd3 2.319(7) 2_665
C9 C10 1.349(10) .
C9 C14 1.423(10) .
O10 C69 1.256(8) .
N10 C44 1.316(9) .
N10 C39 1.377(10) .
N10 Cd3 2.334(7) 1_565
C10 C11 1.395(13) .
C10 H10A 0.9300 .
N11 C20 1.353(10) .
N11 C26 1.348(10) .
N11 C19 1.481(10) .
C11 C12 1.354(13) .
C11 H11A 0.9300 .
O12 C70 1.238(8) .
O12 Cd2 2.479(4) 4_465
N12 C44 1.327(9) .
N12 C38 1.385(9) .
N12 C37 1.474(9) .
C12 C13 1.381(13) .
C12 H12A 0.9300 .
O13 C70 1.223(8) .
O13 Cd2 2.370(4) 4_465
C13 C14 1.390(11) .
C13 H13A 0.9300 .
C15 H15A 0.9300 .
C16 C17 1.530(13) .
C16 H16A 0.9700 .
C16 H16B 0.9700 .
O17 C69 1.250(8) .
C17 C18 1.526(11) .
C17 H17A 0.9700 .
C17 H17B 0.9700 .
C18 C19 1.448(13) .
C18 H18A 0.9700 .
C18 H18B 0.9700 .
C19 H19A 0.9700 .
C19 H19B 0.9700 .
C20 C25 1.388(12) .
C20 C21 1.421(11) .
C21 C22 1.377(11) .
C22 C23 1.372(13) .
C22 H22A 0.9300 .
C23 C24 1.393(13) .
C23 H23A 0.9300 .
C24 C25 1.340(12) .
C24 H24A 0.9300 .
C25 H25A 0.9300 .
C26 H26A 0.9300 .
C27 C32 1.381(11) .
C27 C28 1.411(12) .
C28 C29 1.386(13) .
C28 H28A 0.9300 .
C29 C30 1.450(13) .
C29 H29A 0.9300 .
C30 C31 1.332(11) .
C30 H30A 0.9300 .
C31 C32 1.431(10) .
C31 H31A 0.9300 .
C33 H33A 0.9300 .
C34 C35 1.445(11) .
C34 H34A 0.9700 .
C34 H34B 0.9700 .
C35 C36 1.567(10) .
C35 H35A 0.9700 .
C35 H35B 0.9700 .
C36 C37 1.525(10) .
C36 H36A 0.9700 .
C36 H36B 0.9700 .
C37 H37A 0.9700 .
C37 H37B 0.9700 .
C38 C43 1.376(11) .
C38 C39 1.377(11) .
C39 C40 1.408(10) .
C40 C41 1.378(12) .
C40 H40A 0.9300 .
C41 C42 1.396(12) .
C41 H41A 0.9300 .
C42 C43 1.366(12) .
C42 H42A 0.9300 .
C43 H43A 0.9300 .
C44 H44A 0.9300 .
C45 C46 1.374(10) .
C45 C50 1.395(11) .
C46 C47 1.360(12) .
C46 H46A 0.9300 .
C47 C48 1.396(13) .
C47 H47A 0.9300 .
C48 C49 1.344(12) .
C48 H48A 0.9300 .
C49 C50 1.399(11) .
C49 H49A 0.9300 .
C51 H51A 0.9300 .
C52 C53 1.532(11) .
C52 H52A 0.9700 .
C52 H52B 0.9700 .
C53 C54 1.535(11) .
C53 H53A 0.9700 .
C53 H53B 0.9700 .
C54 C55 1.546(12) .
C54 H54A 0.9700 .
C54 H54B 0.9700 .
C55 H55A 0.9700 .
C55 H55B 0.9700 .
C56 C57 1.376(12) .
C56 C61 1.438(14) .
C57 C58 1.398(11) .
C58 C59 1.381(12) .
C58 H58A 0.9300 .
C59 C60 1.342(15) .
C59 H59A 0.9300 .
C60 C61 1.336(16) .
C60 H60A 0.9300 .
C61 H61A 0.9300 .
C62 H62A 0.9300 .
C63 C68 1.367(8) .
C63 C64 1.388(8) .
C64 C65 1.366(8) .
C64 H64A 0.9300 .
C65 C66 1.395(8) .
C65 C70 1.540(8) .
C66 C67 1.410(8) .
C66 H66A 0.9300 .
C67 C68 1.415(8) .
C67 C69 1.477(8) .
C68 H68A 0.9300 .
C70 Cd2 2.760(6) 4_465
